data_7036574
loop_
_publ_author_name
'Stoccoro, Sergio'
'Maidich, Luca'
'Ruiu, Tiziana'
'Cinellu, Maria Agostina'
'Clarkson, Guy James'
'Zucca, Antonio'

_publ_section_title
;
 Chiral cyclometalation of 6-(1-phenylbenzyl)-2,2'-bipyridine.
;
_journal_issue 41
_journal_name_full 'Dalton transactions (Cambridge, England : 2003)'
_journal_page_first 18001
_journal_page_last 18011
_journal_paper_doi 10.1039/c5dt02483h
_journal_volume 44
_journal_year 2015
_chemical_formula_moiety 'C23 H17 Cl N2 Pt, 0.5(H2 O)'
_chemical_formula_sum 'C23 H18 Cl N2 O0.5 Pt'
_chemical_formula_weight 560.93
_space_group_crystal_system monoclinic
_space_group_IT_number 15
_space_group_name_Hall '-I 2ya'
_space_group_name_H-M_alt 'I 1 2/a 1'
_symmetry_space_group_name_Hall '-I 2ya'
_symmetry_space_group_name_H-M 'I 1 2/a 1'
_atom_sites_solution_hydrogens mixed
_atom_sites_solution_primary direct
_audit_creation_date 2014-12-09
_audit_creation_method
;
Olex2 1.2
(compiled 2014.11.28 svn.r3107 for OlexSys, GUI svn.r4959)
;
_audit_update_record
;
2015-06-29 deposited with the CCDC.
2015-09-18 downloaded from the CCDC.
;
_cell_angle_alpha 90
_cell_angle_beta 100.5210(10)
_cell_angle_gamma 90
_cell_formula_units_Z 8
_cell_length_a 15.5280(2)
_cell_length_b 13.72430(10)
_cell_length_c 17.6847(2)
_cell_measurement_reflns_used 27305
_cell_measurement_temperature 150(2)
_cell_measurement_theta_max 31.9450
_cell_measurement_theta_min 2.8770
_cell_volume 3705.44(7)
_computing_cell_refinement
;
CrysAlisPro, Agilent Technologies,
Version 1.171.37.33 (release 27-03-2014 CrysAlis171 .NET)
(compiled Mar 27 2014,17:12:48)
;
_computing_data_collection
;
CrysAlisPro, Agilent Technologies,
Version 1.171.37.33 (release 27-03-2014 CrysAlis171 .NET)
(compiled Mar 27 2014,17:12:48)
;
_computing_data_reduction
;
CrysAlisPro, Agilent Technologies,
Version 1.171.37.33 (release 27-03-2014 CrysAlis171 .NET)
(compiled Mar 27 2014,17:12:48)
;
_computing_molecular_graphics 'Olex2 (Dolomanov et al., 2009)'
_computing_publication_material 'Olex2 (Dolomanov et al., 2009)'
_computing_structure_refinement 'ShelXL (Sheldrick, 2008)'
_computing_structure_solution 'ShelXT (Sheldrick, 2008)'
_diffrn_ambient_temperature 150(2)
_diffrn_detector 'CCD plate'
_diffrn_detector_area_resol_mean 10.2833
_diffrn_detector_type Ruby
_diffrn_measured_fraction_theta_full 0.999
_diffrn_measured_fraction_theta_max 0.957
_diffrn_measurement_details
;
  1 omega   35.00  106.00   1.0000   20.0000
omega____ theta____ kappa____ phi______ frames
    -       17.1016  178.0000 -150.0000 71

  2 omega  -56.00   45.00   1.0000   20.0000
omega____ theta____ kappa____ phi______ frames
    -       17.1016  -57.0000 -180.0000 101

  3 omega  -71.00  105.00   1.0000   20.0000
omega____ theta____ kappa____ phi______ frames
    -       17.1016    0.0000 -180.0000 176

  4 omega  -25.00   23.00   1.0000   20.0000
omega____ theta____ kappa____ phi______ frames
    -      -18.1954  -99.0000   90.0000 48

  5 omega -107.00  -57.00   1.0000   20.0000
omega____ theta____ kappa____ phi______ frames
    -      -18.1954 -178.0000   60.0000 50

  6 omega  -94.00   14.00   1.0000   20.0000
omega____ theta____ kappa____ phi______ frames
    -      -18.1954  -77.0000  -60.0000 108

  7 omega  -15.00   93.00   1.0000   20.0000
omega____ theta____ kappa____ phi______ frames
    -       17.1016   77.0000 -120.0000 108

  8 omega  -57.00   42.00   1.0000   20.0000
omega____ theta____ kappa____ phi______ frames
    -       17.1016  -38.0000    0.0000 99

  9 omega  -25.00   23.00   1.0000   20.0000
omega____ theta____ kappa____ phi______ frames
    -      -18.1954  -99.0000  150.0000 48

 10 omega  -25.00   23.00   1.0000   20.0000
omega____ theta____ kappa____ phi______ frames
    -      -18.1954  -99.0000   30.0000 48

 11 omega -105.00  -53.00   1.0000   20.0000
omega____ theta____ kappa____ phi______ frames
    -      -18.1954  178.0000  -60.0000 52

 12 omega -105.00  -53.00   1.0000   20.0000
omega____ theta____ kappa____ phi______ frames
    -      -18.1954  178.0000 -150.0000 52

 13 omega  -25.00    0.00   1.0000   20.0000
omega____ theta____ kappa____ phi______ frames
    -       17.1016  -99.0000  -60.0000 25
;
_diffrn_measurement_device 'four-circle diffractometer'
_diffrn_measurement_device_type 'Xcalibur, Ruby, Gemini'
_diffrn_measurement_method '\w scans'
_diffrn_orient_matrix_UB_11 0.0391054000
_diffrn_orient_matrix_UB_12 0.0047002000
_diffrn_orient_matrix_UB_13 -0.0150738000
_diffrn_orient_matrix_UB_21 0.0226187000
_diffrn_orient_matrix_UB_22 -0.0286165000
_diffrn_orient_matrix_UB_23 0.0307223000
_diffrn_orient_matrix_UB_31 -0.0108324000
_diffrn_orient_matrix_UB_32 -0.0427850000
_diffrn_orient_matrix_UB_33 -0.0222018000
_diffrn_radiation_monochromator graphite
_diffrn_radiation_probe x-ray
_diffrn_radiation_type MoK\a
_diffrn_radiation_wavelength 0.71073
_diffrn_reflns_av_R_equivalents 0.0537
_diffrn_reflns_av_unetI/netI 0.0374
_diffrn_reflns_Laue_measured_fraction_full 0.999
_diffrn_reflns_Laue_measured_fraction_max 0.957
_diffrn_reflns_limit_h_max 23
_diffrn_reflns_limit_h_min -22
_diffrn_reflns_limit_k_max 20
_diffrn_reflns_limit_k_min -20
_diffrn_reflns_limit_l_max 25
_diffrn_reflns_limit_l_min -26
_diffrn_reflns_number 54517
_diffrn_reflns_point_group_measured_fraction_full 0.999
_diffrn_reflns_point_group_measured_fraction_max 0.957
_diffrn_reflns_theta_full 26.000
_diffrn_reflns_theta_max 32.353
_diffrn_reflns_theta_min 2.343
_diffrn_source 'Enhance (Mo) X-ray Source'
_exptl_absorpt_coefficient_mu 7.731
_exptl_absorpt_correction_T_max 1.00000
_exptl_absorpt_correction_T_min 0.83229
_exptl_absorpt_correction_type multi-scan
_exptl_absorpt_process_details
;
CrysAlisPro, Agilent Technologies,
Version 1.171.37.33 (release 27-03-2014 CrysAlis171 .NET)
(compiled Mar 27 2014,17:12:48)
Empirical absorption correction using spherical harmonics,
 implemented in SCALE3 ABSPACK scaling algorithm.
Empirical absorption correction using spherical harmonics,
 implemented in SCALE3 ABSPACK scaling algorithm.
;
_exptl_crystal_colour yellow
_exptl_crystal_colour_primary yellow
_exptl_crystal_density_diffrn 2.011
_exptl_crystal_description block
_exptl_crystal_F_000 2152
_exptl_crystal_size_max 0.2
_exptl_crystal_size_mid 0.2
_exptl_crystal_size_min 0.14
_refine_diff_density_max 3.389
_refine_diff_density_min -1.223
_refine_diff_density_rms 0.435
_refine_ls_extinction_method none
_refine_ls_goodness_of_fit_ref 1.039
_refine_ls_hydrogen_treatment mixed
_refine_ls_matrix_type full
_refine_ls_number_parameters 252
_refine_ls_number_reflns 6348
_refine_ls_number_restraints 2
_refine_ls_restrained_S_all 1.039
_refine_ls_R_factor_all 0.0410
_refine_ls_R_factor_gt 0.0262
_refine_ls_shift/su_max 0.001
_refine_ls_shift/su_mean 0.000
_refine_ls_structure_factor_coef Fsqd
_refine_ls_weighting_details 'w=1/[\s^2^(Fo^2^)+(0.0470P)^2^] where P=(Fo^2^+2Fc^2^)/3'
_refine_ls_weighting_scheme calc
_refine_ls_wR_factor_gt 0.0631
_refine_ls_wR_factor_ref 0.0780
_reflns_Friedel_coverage 0.000
_reflns_number_gt 4949
_reflns_number_total 6348
_reflns_threshold_expression 'I > 2\s(I)'
_cod_data_source_file c5dt02483h1.cif
_cod_data_source_block az8
_cod_depositor_comments 'Adding full bibliography for 7036574.cif.'
_cod_original_formula_sum 'C23 H18 Cl N2 O0.50 Pt'
_cod_database_code 7036574
_chemical_oxdiff_formula 'C20 H20 N2 O2 Pt'
_shelx_space_group_comment
;
The symmetry employed for this shelxl refinement is uniquely defined
by the following loop, which should always be used as a source of
symmetry information in preference to the above space-group names.
They are only intended as comments.
;
_diffrn_oxdiff_twin_integration_method simultaneous
_olex2_refinement_description
;
1. Fixed Uiso
 At 1.2 times of:
  H20 of C20, H16 of C16, H18 of C18, H2 of C2, H4 of C4, H10 of C10, H8 of
  C8, H5 of C5, H9 of C9, H23 of C23, H21 of C21, H12 of C12, H24 of C24, H22
  of C22, H3 of C3, H15 of C15, H17 of C17
 At 1.5 times of:
  H1 of C24
2. Restrained distances
 O1-H1
 0.84 with sigma of 0.02
 H1-H1_$1
 1.4 with sigma of 0.04
3.a Ternary CH refined with riding coordinates:
 C12(H12)
3.b Aromatic/amide H refined with riding coordinates:
 C2(H2), C3(H3), C4(H4), C5(H5), C8(H8), C9(H9), C10(H10), C15(H15), C16(H16),
 C17(H17), C18(H18), C20(H20), C21(H21), C22(H22), C23(H23), C24(H24)
;
_shelx_shelxl_version_number 2014/7
_olex2_submission_special_instructions 'No special instructions were received'

loop_
_space_group_symop_operation_xyz
'x, y, z'
'-x+1/2, y, -z'
'x+1/2, y+1/2, z+1/2'
'-x+1, y+1/2, -z+1/2'
'-x, -y, -z'
'x-1/2, -y, z'
'-x+1/2, -y+1/2, -z+1/2'
'x, -y+1/2, z+1/2'

loop_
_atom_site_label
_atom_site_type_symbol
_atom_site_fract_x
_atom_site_fract_y
_atom_site_fract_z
_atom_site_U_iso_or_equiv
_atom_site_adp_type
_atom_site_occupancy
_atom_site_site_symmetry_order
_atom_site_calc_flag
_atom_site_refinement_flags_posn
_atom_site_refinement_flags_adp
_atom_site_refinement_flags_occupancy
Cl1 Cl 0.38594(6) 0.91802(6) 0.54778(5) 0.02587(18) Uani 1 1 d . . .
N1 N 0.3290(2) 0.8602(2) 0.70951(17) 0.0221(6) Uani 1 1 d . . .
Pt1 Pt 0.43455(2) 0.82367(2) 0.65560(2) 0.01895(5) Uani 1 1 d . . .
C2 C 0.2636(2) 0.9225(3) 0.6855(2) 0.0278(8) Uani 1 1 d . . .
H2 H 0.2551 0.9460 0.6341 0.033 Uiso 1 1 calc R . .
C3 C 0.2077(3) 0.9540(3) 0.7335(2) 0.0324(9) Uani 1 1 d . . .
H3 H 0.1624 0.9993 0.7154 0.039 Uiso 1 1 calc R . .
C4 C 0.2185(3) 0.9187(3) 0.8078(3) 0.0336(9) Uani 1 1 d . . .
H4 H 0.1802 0.9389 0.8410 0.040 Uiso 1 1 calc R . .
O1 O 0.2500 0.7347(4) 0.5000 0.0455(11) Uani 1 2 d DS T P
C5 C 0.2849(3) 0.8542(3) 0.8330(2) 0.0295(8) Uani 1 1 d . . .
H5 H 0.2931 0.8291 0.8839 0.035 Uiso 1 1 calc R . .
C6 C 0.3401(2) 0.8259(2) 0.7833(2) 0.0232(7) Uani 1 1 d . . .
C7 C 0.4133(2) 0.7573(3) 0.8046(2) 0.0222(7) Uani 1 1 d . . .
N7 N 0.46117(19) 0.7386(2) 0.74873(17) 0.0213(6) Uani 1 1 d . . .
C8 C 0.4319(3) 0.7106(3) 0.8756(2) 0.0284(8) Uani 1 1 d . . .
H8 H 0.3989 0.7252 0.9144 0.034 Uiso 1 1 calc R . .
C9 C 0.4988(3) 0.6429(3) 0.8890(2) 0.0305(8) Uani 1 1 d . . .
H9 H 0.5143 0.6126 0.9379 0.037 Uiso 1 1 calc R . .
C10 C 0.5425(3) 0.6201(3) 0.8301(2) 0.0304(8) Uani 1 1 d . . .
H10 H 0.5870 0.5717 0.8380 0.036 Uiso 1 1 calc R . .
C11 C 0.5225(2) 0.6667(2) 0.7596(2) 0.0226(7) Uani 1 1 d . . .
C12 C 0.5629(2) 0.6344(3) 0.6925(2) 0.0231(7) Uani 1 1 d . . .
H12 H 0.6136 0.5920 0.7147 0.028 Uiso 1 1 calc R . .
C13 C 0.6009(2) 0.7161(3) 0.6507(2) 0.0228(7) Uani 1 1 d . . .
C14 C 0.5525(2) 0.8003(3) 0.6270(2) 0.0214(7) Uani 1 1 d . . .
C15 C 0.5931(2) 0.8720(3) 0.5894(2) 0.0245(7) Uani 1 1 d . . .
H15 H 0.5621 0.9302 0.5730 0.029 Uiso 1 1 calc R . .
C16 C 0.6777(3) 0.8600(3) 0.5753(2) 0.0287(8) Uani 1 1 d . . .
H16 H 0.7035 0.9098 0.5496 0.034 Uiso 1 1 calc R . .
C17 C 0.7242(3) 0.7769(3) 0.5983(2) 0.0321(9) Uani 1 1 d . . .
H17 H 0.7818 0.7685 0.5883 0.039 Uiso 1 1 calc R . .
C18 C 0.6856(3) 0.7049(3) 0.6367(3) 0.0309(8) Uani 1 1 d . . .
H18 H 0.7176 0.6474 0.6534 0.037 Uiso 1 1 calc R . .
C19 C 0.4974(2) 0.5674(3) 0.6404(2) 0.0230(7) Uani 1 1 d . . .
C20 C 0.4551(3) 0.5921(3) 0.5675(2) 0.0289(8) Uani 1 1 d . . .
H20 H 0.4660 0.6537 0.5468 0.035 Uiso 1 1 calc R . .
C21 C 0.3966(3) 0.5281(3) 0.5239(2) 0.0357(9) Uani 1 1 d . . .
H21 H 0.3677 0.5466 0.4739 0.043 Uiso 1 1 calc R . .
C22 C 0.3804(3) 0.4383(3) 0.5528(2) 0.0316(8) Uani 1 1 d . . .
H22 H 0.3412 0.3943 0.5226 0.038 Uiso 1 1 calc R . .
C23 C 0.4210(3) 0.4128(3) 0.6253(3) 0.0335(9) Uani 1 1 d . . .
H23 H 0.4089 0.3513 0.6456 0.040 Uiso 1 1 calc R . .
C24 C 0.4799(2) 0.4759(3) 0.6700(2) 0.0288(8) Uani 1 1 d . . .
H24 H 0.5081 0.4572 0.7201 0.035 Uiso 1 1 calc R . .
H1 H 0.2936(12) 0.776(2) 0.509(3) 0.043 Uiso 1 1 d DR . .

loop_
_atom_site_aniso_label
_atom_site_aniso_U_11
_atom_site_aniso_U_22
_atom_site_aniso_U_33
_atom_site_aniso_U_23
_atom_site_aniso_U_13
_atom_site_aniso_U_12
Cl1 0.0321(4) 0.0255(4) 0.0212(4) 0.0050(3) 0.0082(3) 0.0045(3)
N1 0.0247(15) 0.0203(14) 0.0232(15) -0.0002(12) 0.0094(12) -0.0009(12)
Pt1 0.02240(7) 0.01922(7) 0.01673(7) 0.00042(5) 0.00751(5) 0.00088(5)
C2 0.0265(18) 0.0295(19) 0.028(2) 0.0007(16) 0.0072(15) 0.0006(15)
C3 0.0250(18) 0.036(2) 0.038(2) -0.0040(18) 0.0095(16) 0.0048(16)
C4 0.0291(19) 0.040(2) 0.036(2) -0.0116(18) 0.0185(17) -0.0006(17)
O1 0.049(3) 0.046(3) 0.040(3) 0.000 0.004(2) 0.000
C5 0.033(2) 0.0325(19) 0.0265(19) -0.0054(16) 0.0145(16) -0.0064(17)
C6 0.0264(17) 0.0236(17) 0.0213(17) -0.0070(14) 0.0087(14) -0.0074(14)
C7 0.0275(17) 0.0212(16) 0.0200(17) -0.0012(13) 0.0099(14) -0.0034(14)
N7 0.0260(14) 0.0218(14) 0.0178(14) 0.0015(11) 0.0087(12) -0.0006(12)
C8 0.034(2) 0.0323(19) 0.0204(18) 0.0001(15) 0.0097(15) -0.0065(17)
C9 0.043(2) 0.0284(19) 0.0187(18) 0.0064(15) 0.0033(16) -0.0014(17)
C10 0.034(2) 0.029(2) 0.0262(19) 0.0082(16) 0.0017(16) 0.0013(16)
C11 0.0253(17) 0.0216(17) 0.0212(17) 0.0032(13) 0.0057(14) 0.0000(13)
C12 0.0254(17) 0.0215(17) 0.0233(17) 0.0042(14) 0.0065(14) 0.0050(14)
C13 0.0249(17) 0.0233(17) 0.0219(17) -0.0001(14) 0.0085(14) 0.0004(14)
C14 0.0262(17) 0.0230(16) 0.0170(16) -0.0039(13) 0.0092(13) 0.0003(13)
C15 0.0295(18) 0.0246(18) 0.0216(17) -0.0010(14) 0.0105(14) -0.0005(14)
C16 0.033(2) 0.0311(19) 0.0257(19) 0.0011(16) 0.0143(16) -0.0030(16)
C17 0.0264(19) 0.040(2) 0.034(2) 0.0001(18) 0.0154(17) 0.0035(17)
C18 0.0273(19) 0.0306(19) 0.036(2) 0.0013(17) 0.0089(17) 0.0059(16)
C19 0.0248(17) 0.0219(16) 0.0251(18) -0.0010(14) 0.0123(14) 0.0042(14)
C20 0.038(2) 0.0246(18) 0.0253(19) -0.0013(15) 0.0101(16) 0.0025(16)
C21 0.045(2) 0.036(2) 0.0247(19) -0.0024(17) 0.0018(17) 0.0028(19)
C22 0.032(2) 0.030(2) 0.032(2) -0.0074(17) 0.0054(17) -0.0008(16)
C23 0.035(2) 0.0232(18) 0.043(2) 0.0014(17) 0.0079(18) 0.0023(16)
C24 0.0273(18) 0.0244(18) 0.034(2) 0.0059(16) 0.0040(16) 0.0055(15)

loop_
_atom_type_symbol
_atom_type_description
_atom_type_scat_dispersion_real
_atom_type_scat_dispersion_imag
_atom_type_scat_source
C C 0.0033 0.0016 'International Tables Vol C Tables 4.2.6.8 and 6.1.1.4'
H H 0.0000 0.0000 'International Tables Vol C Tables 4.2.6.8 and 6.1.1.4'
Cl Cl 0.1484 0.1585 'International Tables Vol C Tables 4.2.6.8 and 6.1.1.4'
N N 0.0061 0.0033 'International Tables Vol C Tables 4.2.6.8 and 6.1.1.4'
O O 0.0106 0.0060 'International Tables Vol C Tables 4.2.6.8 and 6.1.1.4'
Pt Pt -1.7033 8.3905 'International Tables Vol C Tables 4.2.6.8 and 6.1.1.4'

loop_
_geom_angle_atom_site_label_1
_geom_angle_atom_site_label_2
_geom_angle_atom_site_label_3
_geom_angle
C2 N1 Pt1 128.2(3)
C2 N1 C6 118.7(3)
C6 N1 Pt1 112.2(2)
N1 Pt1 Cl1 94.37(9)
N7 Pt1 Cl1 173.02(9)
N7 Pt1 N1 80.03(12)
N7 Pt1 C14 93.05(13)
C14 Pt1 Cl1 93.26(11)
C14 Pt1 N1 166.58(13)
N1 C2 H2 119.1
N1 C2 C3 121.9(4)
C3 C2 H2 119.1
C2 C3 H3 120.3
C4 C3 C2 119.5(4)
C4 C3 H3 120.3
C3 C4 H4 120.4
C5 C4 C3 119.3(4)
C5 C4 H4 120.4
C4 C5 H5 120.4
C4 C5 C6 119.2(4)
C6 C5 H5 120.4
N1 C6 C5 121.5(4)
N1 C6 C7 114.9(3)
C5 C6 C7 123.6(4)
N7 C7 C6 115.6(3)
N7 C7 C8 121.1(3)
C8 C7 C6 123.3(3)
C7 N7 Pt1 115.4(2)
C11 N7 Pt1 125.0(2)
C11 N7 C7 119.6(3)
C7 C8 H8 120.3
C9 C8 C7 119.4(4)
C9 C8 H8 120.3
C8 C9 H9 120.6
C10 C9 C8 118.7(4)
C10 C9 H9 120.6
C9 C10 H10 119.5
C9 C10 C11 121.0(4)
C11 C10 H10 119.5
N7 C11 C10 119.8(3)
N7 C11 C12 118.9(3)
C10 C11 C12 121.1(3)
C11 C12 H12 105.8
C11 C12 C13 114.9(3)
C11 C12 C19 108.7(3)
C13 C12 H12 105.8
C13 C12 C19 114.9(3)
C19 C12 H12 105.8
C14 C13 C12 121.3(3)
C18 C13 C12 118.0(3)
C18 C13 C14 120.8(3)
C13 C14 Pt1 121.3(3)
C15 C14 Pt1 121.1(3)
C15 C14 C13 117.2(3)
C14 C15 H15 119.2
C16 C15 C14 121.6(4)
C16 C15 H15 119.2
C15 C16 H16 119.7
C17 C16 C15 120.6(4)
C17 C16 H16 119.7
C16 C17 H17 120.5
C16 C17 C18 118.9(4)
C18 C17 H17 120.5
C13 C18 C17 120.9(4)
C13 C18 H18 119.6
C17 C18 H18 119.6
C20 C19 C12 124.1(3)
C20 C19 C24 118.5(4)
C24 C19 C12 117.4(3)
C19 C20 H20 119.5
C19 C20 C21 121.0(4)
C21 C20 H20 119.5
C20 C21 H21 119.8
C22 C21 C20 120.3(4)
C22 C21 H21 119.8
C21 C22 H22 120.2
C23 C22 C21 119.6(4)
C23 C22 H22 120.2
C22 C23 H23 119.5
C22 C23 C24 120.9(4)
C24 C23 H23 119.5
C19 C24 H24 120.2
C23 C24 C19 119.7(4)
C23 C24 H24 120.2

loop_
_geom_bond_atom_site_label_1
_geom_bond_atom_site_label_2
_geom_bond_distance
Cl1 Pt1 2.3144(9)
N1 Pt1 2.101(3)
N1 C2 1.336(5)
N1 C6 1.368(5)
Pt1 N7 2.000(3)
Pt1 C14 2.012(4)
C2 H2 0.9500
C2 C3 1.389(5)
C3 H3 0.9500
C3 C4 1.382(6)
C4 H4 0.9500
C4 C5 1.371(6)
O1 H1 0.873(18)
C5 H5 0.9500
C5 C6 1.391(5)
C6 C7 1.471(5)
C7 N7 1.364(4)
C7 C8 1.391(5)
N7 C11 1.361(5)
C8 H8 0.9500
C8 C9 1.382(6)
C9 H9 0.9500
C9 C10 1.380(6)
C10 H10 0.9500
C10 C11 1.385(5)
C11 C12 1.506(5)
C12 H12 1.0000
C12 C13 1.520(5)
C12 C19 1.546(5)
C13 C14 1.401(5)
C13 C18 1.391(5)
C14 C15 1.400(5)
C15 H15 0.9500
C15 C16 1.391(5)
C16 H16 0.9500
C16 C17 1.371(6)
C17 H17 0.9500
C17 C18 1.395(6)
C18 H18 0.9500
C19 C20 1.378(5)
C19 C24 1.405(5)
C20 H20 0.9500
C20 C21 1.391(6)
C21 H21 0.9500
C21 C22 1.375(6)
C22 H22 0.9500
C22 C23 1.367(6)
C23 H23 0.9500
C23 C24 1.396(6)
C24 H24 0.9500

loop_
_geom_hbond_atom_site_label_D
_geom_hbond_atom_site_label_H
_geom_hbond_atom_site_label_A
_geom_hbond_distance_DH
_geom_hbond_distance_HA
_geom_hbond_distance_DA
_geom_hbond_angle_DHA
_geom_hbond_site_symmetry_A
C2 H2 Cl1 0.95 2.78 3.352(4) 119.3 .
C5 H5 O1 0.95 2.44 3.329(4) 156.7 7_566
C10 H10 Cl1 0.95 2.90 3.565(4) 128.4 4_546
O1 H1 Cl1 0.873(18) 2.45(2) 3.294(4) 164(3) .

loop_
_geom_torsion_atom_site_label_1
_geom_torsion_atom_site_label_2
_geom_torsion_atom_site_label_3
_geom_torsion_atom_site_label_4
_geom_torsion
N1 C2 C3 C4 -1.3(6)
N1 C6 C7 N7 1.2(4)
N1 C6 C7 C8 -176.4(3)
Pt1 N1 C2 C3 -167.3(3)
Pt1 N1 C6 C5 170.2(3)
Pt1 N1 C6 C7 -10.5(4)
Pt1 N7 C11 C10 172.4(3)
Pt1 N7 C11 C12 -11.9(5)
Pt1 C14 C15 C16 174.3(3)
C2 N1 C6 C5 0.3(5)
C2 N1 C6 C7 179.6(3)
C2 C3 C4 C5 0.8(6)
C3 C4 C5 C6 0.2(6)
C4 C5 C6 N1 -0.7(6)
C4 C5 C6 C7 179.9(3)
C5 C6 C7 N7 -179.4(3)
C5 C6 C7 C8 3.0(6)
C6 N1 C2 C3 0.8(5)
C6 C7 N7 Pt1 9.4(4)
C6 C7 N7 C11 -171.4(3)
C6 C7 C8 C9 176.2(4)
C7 N7 C11 C10 -6.8(5)
C7 N7 C11 C12 168.9(3)
C7 C8 C9 C10 -3.1(6)
N7 C7 C8 C9 -1.3(6)
N7 C11 C12 C13 52.5(5)
N7 C11 C12 C19 -77.8(4)
C8 C7 N7 Pt1 -173.0(3)
C8 C7 N7 C11 6.3(5)
C8 C9 C10 C11 2.6(6)
C9 C10 C11 N7 2.4(6)
C9 C10 C11 C12 -173.2(4)
C10 C11 C12 C13 -131.8(4)
C10 C11 C12 C19 97.8(4)
C11 C12 C13 C14 -49.5(5)
C11 C12 C13 C18 130.4(4)
C11 C12 C19 C20 111.6(4)
C11 C12 C19 C24 -68.0(4)
C12 C13 C14 Pt1 5.8(5)
C12 C13 C14 C15 179.6(3)
C12 C13 C18 C17 179.8(4)
C12 C19 C20 C21 -179.8(4)
C12 C19 C24 C23 179.7(3)
C13 C12 C19 C20 -18.7(5)
C13 C12 C19 C24 161.7(3)
C13 C14 C15 C16 0.6(6)
C14 C13 C18 C17 -0.4(6)
C14 C15 C16 C17 -0.1(6)
C15 C16 C17 C18 -0.6(6)
C16 C17 C18 C13 0.8(6)
C18 C13 C14 Pt1 -174.0(3)
C18 C13 C14 C15 -0.3(5)
C19 C12 C13 C14 77.8(4)
C19 C12 C13 C18 -102.4(4)
C19 C20 C21 C22 -0.4(6)
C20 C19 C24 C23 0.1(5)
C20 C21 C22 C23 1.1(6)
C21 C22 C23 C24 -1.2(6)
C22 C23 C24 C19 0.6(6)
C24 C19 C20 C21 -0.2(6)
